data_4103739
loop_
_publ_author_name
'Okba Saied'
'Thierry Maris'
'James D. Wuest'

_publ_section_title
;
 Deformation of Porous Molecular Networks Induced by the Exchange of
 Guests in Single Crystals
;
_journal_name_full 'Journal of the American Chemical Society'
_journal_page_first 14956
_journal_page_last 14957
_journal_paper_doi 10.1021/ja037465k
_journal_volume 125
_journal_year 2003
_chemical_formula_sum 'C32 H40 N4 O12 Si'
_chemical_formula_weight 700.77
_space_group_IT_number 86
_symmetry_cell_setting tetragonal
_symmetry_space_group_name_Hall '-P 4bc'
_symmetry_space_group_name_H-M 'P 42/n :2'
_cell_angle_alpha 90
_cell_angle_beta 90
_cell_angle_gamma 90
_cell_formula_units_Z 2
_cell_length_a 15.6466(2)
_cell_length_b 15.6466(2)
_cell_length_c 7.6593(1)
_cell_measurement_reflns_used 5834
_cell_measurement_temperature 223(2)
_cell_measurement_theta_max 71.48
_cell_measurement_theta_min 3.99
_cell_measurement_wavelength 1.54178
_cell_volume 1875.12(4)
_computing_cell_refinement 'SMART (Bruker, 1999)'
_computing_data_collection 'SMART (Bruker, 1999)'
_computing_data_reduction 'SAINT (Bruker, 1999)'
_computing_molecular_graphics 'XP (Bruker, 1999)'
_computing_structure_refinement 'SHELXL-97 (Sheldrick, 1997)'
_computing_structure_solution 'SHELXS-97 (Sheldrick, 1990)'
_diffrn_ambient_temperature 223(2)
_diffrn_measured_fraction_theta_full 0.944
_diffrn_measured_fraction_theta_max 0.944
_diffrn_measurement_device 'Bruker  AXS Smart 2K/Platform'
_diffrn_radiation_monochromator graphite
_diffrn_radiation_source 'fine-focus sealed tube'
_diffrn_radiation_type 'Cu K\a'
_diffrn_radiation_wavelength 1.54178
_diffrn_reflns_av_R_equivalents 0.0642
_diffrn_reflns_av_sigmaI/netI 2
_diffrn_reflns_limit_h_max 19
_diffrn_reflns_limit_h_min -19
_diffrn_reflns_limit_k_max 19
_diffrn_reflns_limit_k_min -16
_diffrn_reflns_limit_l_max 8
_diffrn_reflns_limit_l_min -9
_diffrn_reflns_number 15486
_diffrn_reflns_theta_full 72.50
_diffrn_reflns_theta_max 72.71
_diffrn_reflns_theta_min 4
_diffrn_standards_decay_% -0.01
_diffrn_standards_number 116
_exptl_absorpt_coefficient_mu 1.089
_exptl_absorpt_correction_T_max 1
_exptl_absorpt_correction_T_min 0.4238
_exptl_absorpt_correction_type multi-scan
_exptl_absorpt_process_details 'SADABS (Sheldrick, 1996)'
_exptl_crystal_colour Colourless
_exptl_crystal_density_diffrn 1.2413
_exptl_crystal_description block
_exptl_crystal_F_000 740
_exptl_crystal_size_max 0.20
_exptl_crystal_size_mid 0.15
_exptl_crystal_size_min 0.15
_refine_diff_density_max 0.402
_refine_diff_density_min -0.263
_refine_diff_density_rms 0.065
_refine_ls_extinction_coef 0.0062(12)
_refine_ls_extinction_expression Fc^*^=kFc[1+0.001xFc^2^\l^3^/sin(2\q)]^-1/4^
_refine_ls_extinction_method SHELXL
_refine_ls_goodness_of_fit_ref 1.127
_refine_ls_matrix_type full
_refine_ls_number_constraints 0
_refine_ls_number_parameters 116
_refine_ls_number_reflns 1799
_refine_ls_number_restraints 4
_refine_ls_restrained_S_all 1.129
_refine_ls_R_factor_all 0.1290
_refine_ls_R_factor_gt 0.0939
_refine_ls_shift/su_max 0.005
_refine_ls_shift/su_mean 0.001
_refine_ls_structure_factor_coef Fsqd
_refine_ls_weighting_details 'calc w=1/[\s^2^(Fo^2^)+(0.0950P)^2^+0.0000P] where P=(Fo^2^+2Fc^2^)/3'
_refine_ls_weighting_scheme calc
_refine_ls_wR_factor_gt 0.2593
_refine_ls_wR_factor_ref 0.2864
_reflns_number_gt 1044
_reflns_number_total 1799
_reflns_threshold_expression >2sigma(I)
_cod_data_source_file deposit.cif
_cod_data_source_block Jiw427
_cod_original_sg_symbol_H-M P42/n
_cod_database_code 4103739

loop_
_symmetry_equiv_pos_as_xyz
X,y,Z
-X+1/2,-y+1/2,Z
-y,X+1/2,Z+1/2
y+1/2,-X,Z+1/2
-X,-y,-Z
X+1/2,y+1/2,-Z
y,-X+1/2,-Z+1/2
-y+1/2,X,-Z+1/2

loop_
_atom_site_label
_atom_site_fract_x
_atom_site_fract_y
_atom_site_fract_z
_atom_site_U_iso_or_equiv
_atom_site_occupancy
_atom_site_adp_type
_atom_site_type_symbol
Si1 0.25 0.25 0.25 0.065(1) 0.25 Uani Si
C1 0.30377(1) 0.32900(1) 0.1085(5) 0.0663(18) 1 Uani C
O4 0.4281(2) 0.5119(2) -0.1744(5) 0.1363(3) 1 Uani O
N3 0.42191(1) 0.4193(2) 0.0493(5) 0.095(2) 1 Uani N
H3 0.4724 0.4368 0.081 0.114 1 Uiso H
C6 0.2668(2) 0.3638(2) -0.0450(5) 0.079(2) 1 Uani C
H6 0.2126 0.3441 -0.0798 0.095 1 Uiso H
C2 0.3831(2) 0.3597(2) 0.1485(5) 0.080(2) 1 Uani C
H2 0.4113 0.3388 0.248 0.096 1 Uiso H
C5 0.3056(3) 0.4238(2) -0.1432(5) 0.085(2) 1 Uani C
H5 0.2783 0.4458 -0.2428 0.102 1 Uiso H
C4 0.3875(3) 0.4534(3) -0.0958(6) 0.0943(3) 1 Uani C
O10 0.4235(8) 0.5857(6) 0.5031(14) 0.308(11) 1 Uani O
H10 0.4168 0.5652 0.6021 0.462 1 Uiso H
O11 0.3131(6) 0.5145(6) 0.4476(9) 0.2707(8) 1 Uani O
C11 0.3570(8) 0.5730(6) 0.4131(13) 0.14(1) 0.6 Uani C
C12 0.3705(8) 0.6339(7) 0.2549(11) 0.168(11) 0.581(19) Uani C
H12a 0.3803 0.6933 0.2903 0.202 1 Uiso H
H12b 0.4162 0.6147 0.1768 0.202 1 Uiso H
C13 0.2803(7) 0.6195(7) 0.1773(16) 0.213(16) 0.581(19) Uani C
H13a 0.2729 0.6558 0.0757 0.321 1 Uiso H
H13b 0.2375 0.6337 0.2641 0.321 1 Uiso H
H13c 0.2741 0.5601 0.1435 0.321 1 Uiso H
C111 0.5037(7) 0.6184(7) -0.5468(1) 0.178(15) 0.2 Uiso C
C112 0.3147(7) 0.6742(7) -0.7049(1) 0.24(2) 0.2 Uiso C
C121 0.3814(7) 0.6000(7) -0.4651(1) 0.145(8) 0.419(19) Uiso C
C131 0.3291(7) 0.6159(7) -0.7555(1) 0.213(14) 0.419(19) Uiso C

loop_
_atom_site_aniso_label
_atom_site_aniso_U_11
_atom_site_aniso_U_22
_atom_site_aniso_U_33
_atom_site_aniso_U_23
_atom_site_aniso_U_13
_atom_site_aniso_U_12
_atom_site_aniso_type_symbol
Si1 0.0538(7) 0.0538(7) 0.0874(14) 0 0 0 Si
C1 0.0581(18) 0.0539(16) 0.087(2) -0.0001(16) 0.0009(16) 0.0013(14) C
O4 0.124(2) 0.161(3) 0.124(3) 0.063(2) -0.036(2) -0.076(2) O
N3 0.078(2) 0.105(2) 0.102(3) 0.0328(19) -0.0148(17) -0.0386(17) N
C6 0.071(2) 0.071(2) 0.095(3) -0.0028(19) -0.0109(19) -0.0087(17) C
C2 0.068(2) 0.081(2) 0.091(3) 0.014(2) -0.0047(18) -0.0100(19) C
C5 0.089(2) 0.080(2) 0.086(3) 0.0114(19) -0.013(2) -0.019(2) C
C4 0.091(3) 0.101(3) 0.091(3) 0.018(2) -0.011(2) -0.030(2) C
O10 0.334(13) 0.353(13) 0.237(8) 0.043(8) -0.025(9) 0.133(11) O
O11 0.367(11) 0.279(8) 0.166(6) 0.037(5) -0.052(6) -0.072(8) O
C11 0.193(12) 0.101(6) 0.126(9) -0.003(6) -0.029(8) 0.021(7) C
C12 0.242(16) 0.145(10) 0.118(9) -0.011(7) -0.029(8) 0.032(11) C
C13 0.179(14) 0.246(18) 0.216(16) -0.062(13) -0.040(13) -0.011(11) C

loop_
_atom_type_symbol
_atom_type_number_in_cell
_atom_type_scat_dispersion_real
_atom_type_scat_dispersion_imag
_atom_type_scat_source
Si 2 0.254 0.330 International_Table_Volume_IV_Table_2.3.1
C 64 0.018 0.009 International_Table_Volume_IV_Table_2.3.1
O 24 0.049 0.032 International_Table_Volume_IV_Table_2.3.1
N 8 0.031 0.018 International_Table_Volume_IV_Table_2.3.1
H 80 0.000 0.000 International_Table_Volume_IV_Table_2.3.1

loop_
_geom_angle_atom_site_label_1
_geom_angle_atom_site_label_2
_geom_angle_atom_site_label_3
_geom_angle_site_symmetry_1
_geom_angle_site_symmetry_3
_geom_angle
_geom_angle_publ_flag
C1 SI1 C1 2 7_566 110.14(11) y
C1 SI1 C1 2 . 108.1(2) y
C1 SI1 C1 7_566 . 110.14(11) y
C1 SI1 C1 2 8_656 110.14(11) y
C1 SI1 C1 7_566 8_656 108.1(2) y
C1 SI1 C1 . 8_656 110.14(11) y
C2 C1 C6 . . 114.9(3) y
C2 C1 SI1 . . 121.2(3) y
C6 C1 SI1 . . 123.9(2) y
C4 N3 C2 . . 124.1(3) y
C5 C6 C1 . . 123.1(3) y
N3 C2 C1 . . 121.8(3) y
C6 C5 C4 . . 119.6(4) y
O4 C4 N3 . . 118.6(3) y
O4 C4 C5 . . 124.8(4) y
N3 C4 C5 . . 116.5(3) y
O11 C11 O10 . . 118.7(1) y
O11 C11 C12 . . 137.0(1) y
O10 C11 C12 . . 102.6(8) y
C13 C12 C11 . . 95.0(1) y

loop_
_geom_bond_atom_site_label_1
_geom_bond_atom_site_label_2
_geom_bond_site_symmetry_2
_geom_bond_distance
_geom_bond_publ_flag
Si1 C1 2 1.847(3) y
Si1 C1 7_566 1.847(3) y
Si1 C1 . 1.847(3) y
Si1 C1 8_656 1.847(3) y
C1 C2 . 1.365(4) y
C1 C6 . 1.420(5) y
O4 C4 . 1.266(5) y
N3 C4 . 1.345(5) y
N3 C2 . 1.348(4) y
C6 C5 . 1.348(5) y
C5 C4 . 1.410(5) y
O10 C11 . 1.264(5) y
O11 C11 . 1.175(5) y
C11 C12 . 1.555(5) y
C12 C13 . 1.547(5) y

loop_
_geom_hbond_atom_site_label_D
_geom_hbond_atom_site_label_H
_geom_hbond_atom_site_label_A
_geom_hbond_site_symmetry_A
_geom_hbond_distance_DH
_geom_hbond_distance_HA
_geom_hbond_distance_DA
_geom_hbond_angle_DHA
_geom_hbond_publ_flag
N3 H3 O4 5_665 0.87 1.89 2.754(4) 170.2 y

loop_
_geom_torsion_atom_site_label_1
_geom_torsion_atom_site_label_2
_geom_torsion_atom_site_label_3
_geom_torsion_atom_site_label_4
_geom_torsion_site_symmetry_1
_geom_torsion
_geom_torsion_publ_flag
C1 SI1 C1 C2 2 -139.7(3) y
C1 SI1 C1 C2 7_566 -19.3(3) y
C1 SI1 C1 C2 8_656 99.9(4) y
C1 SI1 C1 C6 2 41.8(2) y
C1 SI1 C1 C6 7_566 162.2(3) y
C1 SI1 C1 C6 8_656 -78.6(2) y
C2 C1 C6 C5 . -1.1(6) y
SI1 C1 C6 C5 . 177.4(3) y
C4 N3 C2 C1 . -0.2(7) y
C6 C1 C2 N3 . 0.7(6) y
SI1 C1 C2 N3 . -178.0(3) y
C1 C6 C5 C4 . 1.1(6) y
C2 N3 C4 O4 . 176.8(4) y
C2 N3 C4 C5 . 0.2(7) y
C6 C5 C4 O4 . -177.0(4) y
C6 C5 C4 N3 . -0.6(6) y
O11 C11 C12 C13 . 23(2) y
O10 C11 C12 C13 . -172.5(1) y
